data_4089083
loop_
_publ_author_name
'Shaw, Paul A.'
'Clarkson, Guy J.'
'Rourke, Jonathan P.'

_publ_section_title
;
 Long-Lived Five-Coordinate Platinum(IV) Intermediates: Regiospecific C--C
 Coupling
;
_journal_issue 21
_journal_name_full Organometallics
_journal_page_first 3751
_journal_paper_doi 10.1021/acs.organomet.6b00697
_journal_volume 35
_journal_year 2016
_chemical_formula_moiety 'C29.87 H38.6 F2 I1.13 N P Pt'
_chemical_formula_sum 'C29.87 H38.6 F2 I1.13 N P Pt'
_chemical_formula_weight 819.53
_space_group_crystal_system monoclinic
_space_group_IT_number 14
_space_group_name_Hall '-P 2yn'
_space_group_name_H-M_alt 'P 1 21/n 1'
_atom_sites_solution_hydrogens geom
_atom_sites_solution_primary direct
_audit_creation_date 2014-07-23
_audit_creation_method
;
Olex2 1.2
(compiled 2014.07.22 svn.r2960 for OlexSys, GUI svn.r4862)
;
_cell_angle_alpha 90
_cell_angle_beta 94.312(3)
_cell_angle_gamma 90
_cell_formula_units_Z 4
_cell_length_a 10.2244(3)
_cell_length_b 17.8517(5)
_cell_length_c 16.3216(4)
_cell_measurement_reflns_used 14992
_cell_measurement_temperature 150(2)
_cell_measurement_theta_max 31.1610
_cell_measurement_theta_min 3.9540
_cell_volume 2970.63(14)
_computing_cell_refinement
;
CrysAlisPro, Agilent Technologies,
Version 1.171.37.31 (release 14-01-2014 CrysAlis171 .NET)
(compiled Jan 14 2014,18:38:05)
;
_computing_data_collection
;
CrysAlisPro, Agilent Technologies,
Version 1.171.37.31 (release 14-01-2014 CrysAlis171 .NET)
(compiled Jan 14 2014,18:38:05)
;
_computing_data_reduction
;
CrysAlisPro, Agilent Technologies,
Version 1.171.37.31 (release 14-01-2014 CrysAlis171 .NET)
(compiled Jan 14 2014,18:38:05)
;
_computing_molecular_graphics 'Olex2 (Dolomanov et al., 2009)'
_computing_publication_material 'Olex2 (Dolomanov et al., 2009)'
_computing_structure_refinement 'ShelXL (Sheldrick, 2008)'
_computing_structure_solution 'XS (Sheldrick, 2008)'
_diffrn_ambient_temperature 150(2)
_diffrn_detector 'CCD plate'
_diffrn_detector_area_resol_mean 5.1417
_diffrn_detector_type Ruby
_diffrn_measured_fraction_theta_full 0.997
_diffrn_measured_fraction_theta_max 0.914
_diffrn_measurement_details
;
#__ type_ start__ end____ width___ exp.time_
  1 omega  -17.00   58.00   1.0000    4.0000
omega____ theta____ kappa____ phi______ frames
    -      -16.3516   38.0000  -60.0000 75

#__ type_ start__ end____ width___ exp.time_
  2 omega  -24.00   19.00   1.0000    4.0000
omega____ theta____ kappa____ phi______ frames
    -      -16.3516  -99.0000  -60.0000 43

#__ type_ start__ end____ width___ exp.time_
  3 omega  -25.00    3.00   1.0000    4.0000
omega____ theta____ kappa____ phi______ frames
    -      -16.3516  -99.0000 -180.0000 28

#__ type_ start__ end____ width___ exp.time_
  4 omega  -35.00   58.00   1.0000    4.0000
omega____ theta____ kappa____ phi______ frames
    -      -16.3516   38.0000 -180.0000 93

#__ type_ start__ end____ width___ exp.time_
  5 omega   35.00   98.00   1.0000    4.0000
omega____ theta____ kappa____ phi______ frames
    -       15.4141  178.0000  -30.0000 63

#__ type_ start__ end____ width___ exp.time_
  6 omega  -90.00    6.00   1.0000    4.0000
omega____ theta____ kappa____ phi______ frames
    -      -16.3516  -57.0000   30.0000 96
;
_diffrn_measurement_device 'four-circle diffractometer'
_diffrn_measurement_device_type 'Xcalibur, Ruby, Gemini'
_diffrn_measurement_method '\w scans'
_diffrn_orient_matrix_UB_11 -0.0448480000
_diffrn_orient_matrix_UB_12 -0.0001434000
_diffrn_orient_matrix_UB_13 0.0310986000
_diffrn_orient_matrix_UB_21 0.0011041000
_diffrn_orient_matrix_UB_22 0.0397184000
_diffrn_orient_matrix_UB_23 0.0007458000
_diffrn_orient_matrix_UB_31 -0.0532244000
_diffrn_orient_matrix_UB_32 0.0009025000
_diffrn_orient_matrix_UB_33 -0.0304966000
_diffrn_radiation_monochromator graphite
_diffrn_radiation_probe x-ray
_diffrn_radiation_type MoK\a
_diffrn_radiation_wavelength 0.71073
_diffrn_reflns_av_R_equivalents 0.0420
_diffrn_reflns_av_unetI/netI 0.0351
_diffrn_reflns_Laue_measured_fraction_full 0.997
_diffrn_reflns_Laue_measured_fraction_max 0.914
_diffrn_reflns_limit_h_max 14
_diffrn_reflns_limit_h_min -13
_diffrn_reflns_limit_k_max 23
_diffrn_reflns_limit_k_min -25
_diffrn_reflns_limit_l_max 22
_diffrn_reflns_limit_l_min -24
_diffrn_reflns_number 34214
_diffrn_reflns_point_group_measured_fraction_full 0.997
_diffrn_reflns_point_group_measured_fraction_max 0.914
_diffrn_reflns_theta_full 25.242
_diffrn_reflns_theta_max 31.606
_diffrn_reflns_theta_min 3.509
_diffrn_source 'Enhance (Mo) X-ray Source'
_exptl_absorpt_coefficient_mu 5.987
_exptl_absorpt_correction_T_max 1.00000
_exptl_absorpt_correction_T_min 0.47134
_exptl_absorpt_correction_type multi-scan
_exptl_absorpt_process_details
;
CrysAlisPro, Agilent Technologies,
Version 1.171.37.31 (release 14-01-2014 CrysAlis171 .NET)
(compiled Jan 14 2014,18:38:05)
Empirical absorption correction using spherical harmonics,
 implemented in SCALE3 ABSPACK scaling algorithm.
;
_exptl_crystal_colour yellow
_exptl_crystal_colour_primary yellow
_exptl_crystal_density_diffrn 1.832
_exptl_crystal_description block
_exptl_crystal_F_000 1584
_exptl_crystal_size_max 0.45
_exptl_crystal_size_mid 0.45
_exptl_crystal_size_min 0.3
_refine_diff_density_max 1.701
_refine_diff_density_min -1.496
_refine_diff_density_rms 0.140
_refine_ls_extinction_method none
_refine_ls_goodness_of_fit_ref 1.043
_refine_ls_hydrogen_treatment constr
_refine_ls_matrix_type full
_refine_ls_number_parameters 339
_refine_ls_number_reflns 9116
_refine_ls_number_restraints 0
_refine_ls_restrained_S_all 1.043
_refine_ls_R_factor_all 0.0443
_refine_ls_R_factor_gt 0.0342
_refine_ls_shift/su_max 0.003
_refine_ls_shift/su_mean 0.000
_refine_ls_structure_factor_coef Fsqd
_refine_ls_weighting_details 'w=1/[\s^2^(Fo^2^)+(0.0353P)^2^+6.5987P] where P=(Fo^2^+2Fc^2^)/3'
_refine_ls_weighting_scheme calc
_refine_ls_wR_factor_gt 0.0804
_refine_ls_wR_factor_ref 0.0856
_reflns_Friedel_coverage 0.000
_reflns_number_gt 7731
_reflns_number_total 9116
_reflns_threshold_expression 'I > 2\s(I)'
_cod_data_source_file om6b00697_si_003.cif
_cod_data_source_block ps4
_cod_original_cell_volume 2970.62(13)
_cod_original_formula_sum 'C29.87 H38.60 F2 I1.13 N P Pt'
_cod_database_code 4089083
_shelxl_version_number 2014-2
_chemical_oxdiff_formula 'C20 H20 N2 O2 F P I Pt'
_shelx_space_group_comment
;
The symmetry employed for this shelxl refinement is uniquely defined
by the following loop, which should always be used as a source of
symmetry information in preference to the above space-group names.
They are only intended as comments.
;
_reflns_odcompleteness_completeness 99.74
_reflns_odcompleteness_iscentric 1
_reflns_odcompleteness_theta 28.98
_olex2_refinement_description
;
1. Fixed Uiso
 At 1.2 times of:
  All C(H) groups, All C(H,H) groups
 At 1.5 times of:
  All C(H,H,H) groups
2. Others
 Sof(I2)=1-FVAR(1)
 Sof(C100)=Sof(H10A)=Sof(H10B)=Sof(H10C)=FVAR(1)
3.a Secondary CH2 refined with riding coordinates:
 C18(H18A,H18B), C19(H19A,H19B), C20(H20A,H20B), C22(H22A,H22B), C23(H23A,
 H23B), C24(H24A,H24B), C26(H26A,H26B), C27(H27A,H27B), C28(H28A,H28B)
3.b Aromatic/amide H refined with riding coordinates:
 C2(H2), C4(H4), C5(H5), C8(H8), C9(H9), C10(H10), C13(H13), C14(H14), C16(H16)
3.c Idealised Me refined as rotating group:
 C100(H10A,H10B,H10C), C21(H21A,H21B,H21C), C25(H25A,H25B,H25C), C29(H29A,H29B,
 H29C)
;
_olex2_submission_special_instructions 'No special instructions were received'

loop_
_space_group_symop_operation_xyz
'x, y, z'
'-x+1/2, y+1/2, -z+1/2'
'-x, -y, -z'
'x-1/2, -y-1/2, z-1/2'

loop_
_atom_site_label
_atom_site_type_symbol
_atom_site_fract_x
_atom_site_fract_y
_atom_site_fract_z
_atom_site_U_iso_or_equiv
_atom_site_adp_type
_atom_site_occupancy
_atom_site_site_symmetry_order
_atom_site_calc_flag
_atom_site_refinement_flags_posn
_atom_site_refinement_flags_occupancy
_atom_site_disorder_assembly
_atom_site_disorder_group
Pt1 Pt 0.35523(2) 0.22194(2) 0.54363(2) 0.02229(5) Uani 1 1 d . . . .
I1 I 0.61015(3) 0.21800(2) 0.50864(2) 0.03118(7) Uani 1 1 d . . . .
C100 C 0.3990(6) 0.3194(4) 0.6081(4) 0.0336(12) Uani 0.867(2) 1 d . P A 1
H10A H 0.4842 0.3141 0.6393 0.050 Uiso 0.867(2) 1 calc GR P A 1
H10B H 0.3311 0.3290 0.6461 0.050 Uiso 0.867(2) 1 calc GR P A 1
H10C H 0.4025 0.3613 0.5696 0.050 Uiso 0.867(2) 1 calc GR P A 1
I2 I 0.4138(3) 0.34845(17) 0.6279(2) 0.0464(10) Uani 0.133(2) 1 d . P A 2
C1 C 0.3109(4) 0.2638(2) 0.4251(2) 0.0252(7) Uani 1 1 d . . . .
C2 C 0.3038(4) 0.3372(2) 0.3959(2) 0.0309(8) Uani 1 1 d . . . .
H2 H 0.3152 0.3783 0.4328 0.037 Uiso 1 1 calc R . . .
C3 C 0.2796(4) 0.3495(2) 0.3118(3) 0.0344(9) Uani 1 1 d . . . .
F3 F 0.2735(3) 0.42190(15) 0.28545(17) 0.0471(7) Uani 1 1 d . . . .
C4 C 0.2608(4) 0.2940(3) 0.2549(3) 0.0362(9) Uani 1 1 d . . . .
H4 H 0.2439 0.3052 0.1982 0.043 Uiso 1 1 calc R . . .
C5 C 0.2672(4) 0.2208(2) 0.2827(3) 0.0317(9) Uani 1 1 d . . . .
H5 H 0.2545 0.1807 0.2448 0.038 Uiso 1 1 calc R . . .
C6 C 0.2923(4) 0.2056(2) 0.3665(2) 0.0259(7) Uani 1 1 d . . . .
C7 C 0.2994(4) 0.1281(2) 0.3975(2) 0.0266(7) Uani 1 1 d . . . .
N7 N 0.3262(3) 0.12427(17) 0.47994(19) 0.0239(6) Uani 1 1 d . . . .
C8 C 0.2850(4) 0.0614(2) 0.3541(3) 0.0350(9) Uani 1 1 d . . . .
H8 H 0.2645 0.0620 0.2963 0.042 Uiso 1 1 calc R . . .
C9 C 0.3010(4) -0.0063(2) 0.3957(3) 0.0378(10) Uani 1 1 d . . . .
H9 H 0.2909 -0.0520 0.3661 0.045 Uiso 1 1 calc R . . .
C10 C 0.3314(4) -0.0079(2) 0.4798(3) 0.0339(9) Uani 1 1 d . . . .
H10 H 0.3440 -0.0542 0.5079 0.041 Uiso 1 1 calc R . . .
C11 C 0.3433(4) 0.0596(2) 0.5225(2) 0.0266(7) Uani 1 1 d . . . .
C12 C 0.3803(4) 0.0704(2) 0.6104(2) 0.0288(8) Uani 1 1 d . . . .
C13 C 0.3982(4) 0.0101(3) 0.6643(3) 0.0357(9) Uani 1 1 d . . . .
H13 H 0.3839 -0.0395 0.6447 0.043 Uiso 1 1 calc R . . .
C14 C 0.4367(4) 0.0224(3) 0.7465(3) 0.0399(10) Uani 1 1 d . . . .
H14 H 0.4485 -0.0180 0.7841 0.048 Uiso 1 1 calc R . . .
C15 C 0.4570(4) 0.0950(3) 0.7713(3) 0.0385(10) Uani 1 1 d . . . .
F15 F 0.4947(3) 0.1071(2) 0.85210(15) 0.0532(8) Uani 1 1 d . . . .
C16 C 0.4400(4) 0.1562(3) 0.7206(2) 0.0324(8) Uani 1 1 d . . . .
H16 H 0.4560 0.2052 0.7416 0.039 Uiso 1 1 calc R . . .
C17 C 0.3986(4) 0.1455(2) 0.6375(2) 0.0278(8) Uani 1 1 d . . . .
P1 P 0.14634(10) 0.23488(6) 0.58193(6) 0.0272(2) Uani 1 1 d . . . .
C18 C 0.0327(4) 0.1651(3) 0.5386(3) 0.0349(9) Uani 1 1 d . . . .
H18A H 0.0748 0.1153 0.5452 0.042 Uiso 1 1 calc R . . .
H18B H -0.0454 0.1648 0.5709 0.042 Uiso 1 1 calc R . . .
C19 C -0.0130(4) 0.1757(3) 0.4481(3) 0.0405(10) Uani 1 1 d . . . .
H19A H 0.0608 0.1945 0.4180 0.049 Uiso 1 1 calc R . . .
H19B H -0.0839 0.2135 0.4432 0.049 Uiso 1 1 calc R . . .
C20 C -0.0635(6) 0.1014(4) 0.4097(3) 0.0610(16) Uani 1 1 d . . . .
H20A H 0.0070 0.0633 0.4162 0.073 Uiso 1 1 calc R . . .
H20B H -0.1384 0.0833 0.4393 0.073 Uiso 1 1 calc R . . .
C21 C -0.1055(8) 0.1097(5) 0.3214(4) 0.090(3) Uani 1 1 d . . . .
H21A H -0.0314 0.1271 0.2917 0.135 Uiso 1 1 calc GR . . .
H21B H -0.1771 0.1462 0.3148 0.135 Uiso 1 1 calc GR . . .
H21C H -0.1359 0.0612 0.2991 0.135 Uiso 1 1 calc GR . . .
C22 C 0.0760(4) 0.3255(2) 0.5515(3) 0.0332(9) Uani 1 1 d . . . .
H22A H 0.1392 0.3650 0.5703 0.040 Uiso 1 1 calc R . . .
H22B H 0.0663 0.3275 0.4907 0.040 Uiso 1 1 calc R . . .
C23 C -0.0561(4) 0.3441(2) 0.5837(3) 0.0341(9) Uani 1 1 d . . . .
H23A H -0.1164 0.3013 0.5726 0.041 Uiso 1 1 calc R . . .
H23B H -0.0444 0.3510 0.6439 0.041 Uiso 1 1 calc R . . .
C24 C -0.1180(5) 0.4142(3) 0.5449(3) 0.0415(10) Uani 1 1 d . . . .
H24A H -0.0546 0.4560 0.5519 0.050 Uiso 1 1 calc R . . .
H24B H -0.1366 0.4056 0.4853 0.050 Uiso 1 1 calc R . . .
C25 C -0.2429(5) 0.4362(3) 0.5816(3) 0.0473(12) Uani 1 1 d . . . .
H25A H -0.2814 0.4797 0.5520 0.071 Uiso 1 1 calc GR . . .
H25B H -0.2239 0.4491 0.6396 0.071 Uiso 1 1 calc GR . . .
H25C H -0.3049 0.3943 0.5770 0.071 Uiso 1 1 calc GR . . .
C26 C 0.1335(4) 0.2259(2) 0.6932(3) 0.0324(9) Uani 1 1 d . . . .
H26A H 0.2143 0.2468 0.7217 0.039 Uiso 1 1 calc R . . .
H26B H 0.0592 0.2572 0.7085 0.039 Uiso 1 1 calc R . . .
C27 C 0.1138(4) 0.1467(3) 0.7255(2) 0.0346(9) Uani 1 1 d . . . .
H27A H 0.0252 0.1287 0.7062 0.042 Uiso 1 1 calc R . . .
H27B H 0.1790 0.1127 0.7033 0.042 Uiso 1 1 calc R . . .
C28 C 0.1290(5) 0.1448(3) 0.8189(3) 0.0411(10) Uani 1 1 d . . . .
H28A H 0.2179 0.1626 0.8378 0.049 Uiso 1 1 calc R . . .
H28B H 0.0646 0.1796 0.8407 0.049 Uiso 1 1 calc R . . .
C29 C 0.1085(6) 0.0670(3) 0.8531(3) 0.0556(14) Uani 1 1 d . . . .
H29A H 0.0228 0.0479 0.8317 0.083 Uiso 1 1 calc GR . . .
H29B H 0.1117 0.0694 0.9132 0.083 Uiso 1 1 calc GR . . .
H29C H 0.1777 0.0336 0.8364 0.083 Uiso 1 1 calc GR . . .

loop_
_atom_site_aniso_label
_atom_site_aniso_U_11
_atom_site_aniso_U_22
_atom_site_aniso_U_33
_atom_site_aniso_U_23
_atom_site_aniso_U_13
_atom_site_aniso_U_12
Pt1 0.02292(8) 0.02542(7) 0.01881(7) -0.00157(5) 0.00335(5) -0.00157(5)
I1 0.02672(13) 0.03266(13) 0.03452(14) 0.00341(10) 0.00470(10) -0.00167(10)
C100 0.042(3) 0.030(3) 0.029(3) -0.010(2) 0.003(2) -0.009(2)
I2 0.0510(17) 0.0345(16) 0.0547(19) -0.0125(12) 0.0103(13) -0.0061(12)
C1 0.0252(18) 0.0309(18) 0.0202(16) -0.0010(14) 0.0049(14) -0.0004(15)
C2 0.0303(19) 0.035(2) 0.0280(19) 0.0034(16) 0.0054(15) 0.0027(17)
C3 0.033(2) 0.037(2) 0.034(2) 0.0123(18) 0.0078(17) 0.0045(17)
F3 0.0604(18) 0.0394(14) 0.0415(15) 0.0153(12) 0.0047(13) 0.0055(13)
C4 0.034(2) 0.052(3) 0.0226(18) 0.0055(18) 0.0031(16) 0.0030(19)
C5 0.0279(19) 0.044(2) 0.0240(18) -0.0019(16) 0.0055(15) 0.0010(17)
C6 0.0212(17) 0.0347(19) 0.0223(17) -0.0012(15) 0.0044(14) 0.0007(14)
C7 0.0213(17) 0.0338(19) 0.0249(17) -0.0039(15) 0.0043(14) -0.0007(15)
N7 0.0219(14) 0.0259(14) 0.0246(15) -0.0047(12) 0.0061(12) -0.0015(12)
C8 0.038(2) 0.036(2) 0.031(2) -0.0093(17) 0.0040(17) 0.0001(18)
C9 0.039(2) 0.033(2) 0.043(2) -0.0123(19) 0.0069(19) -0.0024(18)
C10 0.033(2) 0.0280(18) 0.042(2) -0.0041(17) 0.0105(18) 0.0001(16)
C11 0.0220(17) 0.0280(17) 0.0305(18) -0.0013(15) 0.0074(14) -0.0032(14)
C12 0.0241(18) 0.0349(19) 0.0283(18) 0.0049(16) 0.0086(15) 0.0016(15)
C13 0.031(2) 0.037(2) 0.040(2) 0.0074(19) 0.0076(18) 0.0012(17)
C14 0.031(2) 0.053(3) 0.037(2) 0.016(2) 0.0071(18) 0.004(2)
C15 0.027(2) 0.065(3) 0.0239(18) 0.009(2) 0.0028(16) -0.002(2)
F15 0.0490(17) 0.086(2) 0.0234(12) 0.0127(14) -0.0025(11) -0.0037(16)
C16 0.0287(19) 0.043(2) 0.0254(18) 0.0022(17) 0.0027(15) -0.0024(17)
C17 0.0233(18) 0.037(2) 0.0231(17) 0.0023(15) 0.0043(14) -0.0019(15)
P1 0.0273(5) 0.0317(5) 0.0234(4) -0.0021(4) 0.0066(4) 0.0021(4)
C18 0.0275(19) 0.042(2) 0.035(2) -0.0069(19) 0.0082(16) -0.0044(18)
C19 0.029(2) 0.057(3) 0.037(2) -0.010(2) 0.0066(17) -0.009(2)
C20 0.058(3) 0.083(4) 0.044(3) -0.004(3) 0.014(3) -0.033(3)
C21 0.112(6) 0.109(6) 0.047(3) -0.002(4) -0.005(4) -0.057(5)
C22 0.033(2) 0.037(2) 0.031(2) 0.0014(17) 0.0074(16) 0.0056(17)
C23 0.035(2) 0.0310(19) 0.037(2) -0.0031(17) 0.0079(17) 0.0055(17)
C24 0.048(3) 0.043(2) 0.034(2) 0.0020(19) 0.009(2) 0.010(2)
C25 0.052(3) 0.045(3) 0.045(3) -0.003(2) 0.008(2) 0.019(2)
C26 0.033(2) 0.039(2) 0.0263(19) -0.0025(16) 0.0083(16) 0.0033(17)
C27 0.031(2) 0.047(2) 0.0273(19) 0.0024(18) 0.0083(16) 0.0002(18)
C28 0.038(2) 0.060(3) 0.026(2) 0.005(2) 0.0093(18) 0.000(2)
C29 0.051(3) 0.076(4) 0.041(3) 0.017(3) 0.010(2) -0.001(3)

loop_
_atom_type_symbol
_atom_type_description
_atom_type_scat_dispersion_real
_atom_type_scat_dispersion_imag
_atom_type_scat_source
C C 0.0033 0.0016 'International Tables Vol C Tables 4.2.6.8 and 6.1.1.4'
H H 0.0000 0.0000 'International Tables Vol C Tables 4.2.6.8 and 6.1.1.4'
F F 0.0171 0.0103 'International Tables Vol C Tables 4.2.6.8 and 6.1.1.4'
I I -0.4742 1.8119 'International Tables Vol C Tables 4.2.6.8 and 6.1.1.4'
N N 0.0061 0.0033 'International Tables Vol C Tables 4.2.6.8 and 6.1.1.4'
P P 0.1023 0.0942 'International Tables Vol C Tables 4.2.6.8 and 6.1.1.4'
Pt Pt -1.7033 8.3905 'International Tables Vol C Tables 4.2.6.8 and 6.1.1.4'

loop_
_geom_angle_atom_site_label_1
_geom_angle_atom_site_label_2
_geom_angle_atom_site_label_3
_geom_angle
C100 Pt1 I1 87.38(18)
C100 Pt1 C1 101.19(19)
C100 Pt1 C17 98.7(2)
C100 Pt1 P1 86.93(18)
I2 Pt1 I1 87.08(7)
C1 Pt1 I1 87.67(11)
C1 Pt1 I2 101.38(12)
C1 Pt1 P1 94.30(11)
N7 Pt1 I1 88.61(9)
N7 Pt1 C100 175.85(19)
N7 Pt1 I2 175.51(11)
N7 Pt1 C1 79.71(14)
N7 Pt1 C17 80.15(14)
N7 Pt1 P1 97.05(9)
C17 Pt1 I1 89.01(11)
C17 Pt1 I2 98.49(13)
C17 Pt1 C1 159.65(15)
C17 Pt1 P1 90.97(11)
P1 Pt1 I1 174.25(3)
P1 Pt1 I2 87.23(7)
Pt1 C100 H10A 109.5
Pt1 C100 H10B 109.5
Pt1 C100 H10C 109.5
H10A C100 H10B 109.5
H10A C100 H10C 109.5
H10B C100 H10C 109.5
C2 C1 Pt1 130.9(3)
C2 C1 C6 117.2(3)
C6 C1 Pt1 111.8(3)
C1 C2 H2 120.5
C3 C2 C1 119.0(4)
C3 C2 H2 120.5
F3 C3 C2 117.4(4)
C4 C3 C2 124.3(4)
C4 C3 F3 118.3(4)
C3 C4 H4 121.2
C3 C4 C5 117.5(4)
C5 C4 H4 121.2
C4 C5 H5 119.9
C4 C5 C6 120.3(4)
C6 C5 H5 119.9
C1 C6 C7 117.2(3)
C5 C6 C1 121.6(4)
C5 C6 C7 121.2(4)
N7 C7 C6 112.9(3)
N7 C7 C8 118.0(4)
C8 C7 C6 129.0(4)
C7 N7 Pt1 118.3(3)
C11 N7 Pt1 117.4(2)
C11 N7 C7 124.2(3)
C7 C8 H8 120.3
C7 C8 C9 119.5(4)
C9 C8 H8 120.3
C8 C9 H9 119.6
C10 C9 C8 120.8(4)
C10 C9 H9 119.6
C9 C10 H10 120.6
C9 C10 C11 118.9(4)
C11 C10 H10 120.6
N7 C11 C10 118.6(4)
N7 C11 C12 113.8(3)
C10 C11 C12 127.5(4)
C13 C12 C11 121.8(4)
C13 C12 C17 121.7(4)
C17 C12 C11 116.5(3)
C12 C13 H13 119.9
C14 C13 C12 120.2(4)
C14 C13 H13 119.9
C13 C14 H14 121.2
C15 C14 C13 117.5(4)
C15 C14 H14 121.2
C14 C15 C16 124.4(4)
F15 C15 C14 117.5(4)
F15 C15 C16 118.1(4)
C15 C16 H16 120.3
C15 C16 C17 119.3(4)
C17 C16 H16 120.3
C12 C17 Pt1 112.1(3)
C16 C17 Pt1 131.1(3)
C16 C17 C12 116.9(4)
C18 P1 Pt1 114.18(14)
C18 P1 C22 106.0(2)
C18 P1 C26 103.6(2)
C22 P1 Pt1 111.91(14)
C22 P1 C26 106.88(19)
C26 P1 Pt1 113.56(15)
P1 C18 H18A 108.4
P1 C18 H18B 108.4
H18A C18 H18B 107.4
C19 C18 P1 115.6(3)
C19 C18 H18A 108.4
C19 C18 H18B 108.4
C18 C19 H19A 109.5
C18 C19 H19B 109.5
C18 C19 C20 110.9(4)
H19A C19 H19B 108.1
C20 C19 H19A 109.5
C20 C19 H19B 109.5
C19 C20 H20A 109.2
C19 C20 H20B 109.2
H20A C20 H20B 107.9
C21 C20 C19 112.0(5)
C21 C20 H20A 109.2
C21 C20 H20B 109.2
C20 C21 H21A 109.5
C20 C21 H21B 109.5
C20 C21 H21C 109.5
H21A C21 H21B 109.5
H21A C21 H21C 109.5
H21B C21 H21C 109.5
P1 C22 H22A 108.2
P1 C22 H22B 108.2
H22A C22 H22B 107.4
C23 C22 P1 116.2(3)
C23 C22 H22A 108.2
C23 C22 H22B 108.2
C22 C23 H23A 109.0
C22 C23 H23B 109.0
H23A C23 H23B 107.8
C24 C23 C22 112.9(4)
C24 C23 H23A 109.0
C24 C23 H23B 109.0
C23 C24 H24A 109.0
C23 C24 H24B 109.0
H24A C24 H24B 107.8
C25 C24 C23 113.0(4)
C25 C24 H24A 109.0
C25 C24 H24B 109.0
C24 C25 H25A 109.5
C24 C25 H25B 109.5
C24 C25 H25C 109.5
H25A C25 H25B 109.5
H25A C25 H25C 109.5
H25B C25 H25C 109.5
P1 C26 H26A 108.2
P1 C26 H26B 108.2
H26A C26 H26B 107.4
C27 C26 P1 116.2(3)
C27 C26 H26A 108.2
C27 C26 H26B 108.2
C26 C27 H27A 109.4
C26 C27 H27B 109.4
H27A C27 H27B 108.0
C28 C27 C26 111.1(4)
C28 C27 H27A 109.4
C28 C27 H27B 109.4
C27 C28 H28A 109.1
C27 C28 H28B 109.1
H28A C28 H28B 107.8
C29 C28 C27 112.5(4)
C29 C28 H28A 109.1
C29 C28 H28B 109.1
C28 C29 H29A 109.5
C28 C29 H29B 109.5
C28 C29 H29C 109.5
H29A C29 H29B 109.5
H29A C29 H29C 109.5
H29B C29 H29C 109.5

loop_
_geom_bond_atom_site_label_1
_geom_bond_atom_site_label_2
_geom_bond_distance
Pt1 I1 2.7108(3)
Pt1 C100 2.065(7)
Pt1 I2 2.688(3)
Pt1 C1 2.091(4)
Pt1 N7 2.040(3)
Pt1 C17 2.074(4)
Pt1 P1 2.2818(11)
C100 H10A 0.9800
C100 H10B 0.9800
C100 H10C 0.9800
C1 C2 1.394(5)
C1 C6 1.416(5)
C2 H2 0.9500
C2 C3 1.394(6)
C3 F3 1.363(5)
C3 C4 1.360(6)
C4 H4 0.9500
C4 C5 1.384(6)
C5 H5 0.9500
C5 C6 1.398(5)
C6 C7 1.474(6)
C7 N7 1.354(5)
C7 C8 1.388(5)
N7 C11 1.352(5)
C8 H8 0.9500
C8 C9 1.388(6)
C9 H9 0.9500
C9 C10 1.386(6)
C10 H10 0.9500
C10 C11 1.391(5)
C11 C12 1.469(5)
C12 C13 1.393(6)
C12 C17 1.420(6)
C13 H13 0.9500
C13 C14 1.386(6)
C14 H14 0.9500
C14 C15 1.368(7)
C15 F15 1.363(5)
C15 C16 1.374(6)
C16 H16 0.9500
C16 C17 1.404(5)
P1 C18 1.810(4)
P1 C22 1.824(4)
P1 C26 1.838(4)
C18 H18A 0.9900
C18 H18B 0.9900
C18 C19 1.527(6)
C19 H19A 0.9900
C19 H19B 0.9900
C19 C20 1.541(7)
C20 H20A 0.9900
C20 H20B 0.9900
C20 C21 1.480(8)
C21 H21A 0.9800
C21 H21B 0.9800
C21 H21C 0.9800
C22 H22A 0.9900
C22 H22B 0.9900
C22 C23 1.522(6)
C23 H23A 0.9900
C23 H23B 0.9900
C23 C24 1.519(6)
C24 H24A 0.9900
C24 H24B 0.9900
C24 C25 1.503(7)
C25 H25A 0.9800
C25 H25B 0.9800
C25 H25C 0.9800
C26 H26A 0.9900
C26 H26B 0.9900
C26 C27 1.528(6)
C27 H27A 0.9900
C27 H27B 0.9900
C27 C28 1.521(6)
C28 H28A 0.9900
C28 H28B 0.9900
C28 C29 1.517(7)
C29 H29A 0.9800
C29 H29B 0.9800
C29 H29C 0.9800
